data_4081969
loop_
_publ_author_name
'Xie, Liang'
'Zhang, Jianying'
'Hu, Hongfan'
'Cui, Chunming'

_publ_section_title
;
 Synthesis and Reactions of \p-Conjugated Iminoboranes Stabilized by
 Intramolecular Imine Groups
;
_journal_issue 23
_journal_name_full Organometallics
_journal_page_first 6875
_journal_paper_doi 10.1021/om4008407
_journal_volume 32
_journal_year 2013
_chemical_formula_moiety 'C28 H37 B N2 O2'
_chemical_formula_sum 'C28 H37 B N2 O2'
_chemical_formula_weight 444.41
_chemical_name_systematic
; 
 ? 
;
_space_group_IT_number 147
_symmetry_cell_setting hexagonal
_symmetry_space_group_name_Hall '-P 3'
_symmetry_space_group_name_H-M 'P -3'
_atom_sites_solution_hydrogens geom
_atom_sites_solution_primary direct
_atom_sites_solution_secondary difmap
_audit_creation_method SHELXL-97
_cell_angle_alpha 90.00
_cell_angle_beta 90.00
_cell_angle_gamma 120.00
_cell_formula_units_Z 6
_cell_length_a 24.400(6)
_cell_length_b 24.400(6)
_cell_length_c 8.7778(18)
_cell_measurement_reflns_used 14944
_cell_measurement_temperature 113(2)
_cell_measurement_theta_max 28.0
_cell_measurement_theta_min 1.7
_cell_volume 4525.8(18)
_computing_cell_refinement 'CrystalClear-SM Expert 2.0 r2'
_computing_data_collection 'CrystalClear-SM Expert 2.0 r2 (Rigaku, 2009)'
_computing_data_reduction 'CrystalClear-SM Expert 2.0 r2'
_computing_molecular_graphics 'Bruker SHELXTL'
_computing_publication_material 'Bruker SHELXTL'
_computing_structure_refinement 'SHELXL-97 (Sheldrick, 1997)'
_computing_structure_solution 'SHELXS-97 (Sheldrick, 1990)'
_diffrn_ambient_temperature 113(2)
_diffrn_detector_area_resol_mean 14.6
_diffrn_measured_fraction_theta_full 0.998
_diffrn_measured_fraction_theta_max 0.998
_diffrn_measurement_device_type 'Rigaku Saturn 724CCD camera'
_diffrn_measurement_method \w
_diffrn_radiation_monochromator Multilayer
_diffrn_radiation_source 'Rotating Anode'
_diffrn_radiation_type MoK\a
_diffrn_radiation_wavelength 0.71073
_diffrn_reflns_av_R_equivalents 0.0566
_diffrn_reflns_av_sigmaI/netI 0.0423
_diffrn_reflns_limit_h_max 32
_diffrn_reflns_limit_h_min -32
_diffrn_reflns_limit_k_max 31
_diffrn_reflns_limit_k_min -32
_diffrn_reflns_limit_l_max 10
_diffrn_reflns_limit_l_min -11
_diffrn_reflns_number 46612
_diffrn_reflns_theta_full 27.92
_diffrn_reflns_theta_max 27.92
_diffrn_reflns_theta_min 1.67
_diffrn_standards_decay_% 0
_diffrn_standards_interval_count 0
_diffrn_standards_interval_time 0
_diffrn_standards_number 0
_exptl_absorpt_coefficient_mu 0.060
_exptl_absorpt_correction_T_max 0.9892
_exptl_absorpt_correction_T_min 0.9868
_exptl_absorpt_correction_type multi-scan
_exptl_absorpt_process_details Crystalclear
_exptl_crystal_colour yellow
_exptl_crystal_density_diffrn 0.978
_exptl_crystal_density_method 'not measured'
_exptl_crystal_description prism
_exptl_crystal_F_000 1440
_exptl_crystal_size_max 0.22
_exptl_crystal_size_mid 0.20
_exptl_crystal_size_min 0.18
_refine_diff_density_max 0.260
_refine_diff_density_min -0.224
_refine_diff_density_rms 0.043
_refine_ls_extinction_coef 0.0014(4)
_refine_ls_extinction_expression Fc^*^=kFc[1+0.001xFc^2^\l^3^/sin(2\q)]^-1/4^
_refine_ls_extinction_method SHELXL
_refine_ls_goodness_of_fit_ref 1.116
_refine_ls_hydrogen_treatment constr
_refine_ls_matrix_type full
_refine_ls_number_parameters 309
_refine_ls_number_reflns 7228
_refine_ls_number_restraints 0
_refine_ls_restrained_S_all 1.116
_refine_ls_R_factor_all 0.0692
_refine_ls_R_factor_gt 0.0553
_refine_ls_shift/su_max 0.001
_refine_ls_shift/su_mean 0.000
_refine_ls_structure_factor_coef Fsqd
_refine_ls_weighting_details 'calc w=1/[\s^2^(Fo^2^)+(0.0689P)^2^+1.1344P] where P=(Fo^2^+2Fc^2^)/3'
_refine_ls_weighting_scheme calc
_refine_ls_wR_factor_gt 0.1558
_refine_ls_wR_factor_ref 0.1641
_reflns_number_gt 5916
_reflns_number_total 7228
_reflns_threshold_expression >2sigma(I)
_cod_data_source_file om4008407_si_002.cif
_cod_data_source_block 4
_cod_depositor_comments
;
The following automatic conversions were performed:

'_symmetry_cell_setting' value 'Hexagonal' changed to 'hexagonal'
according to /home/saulius/struct/CIF-dictionaries/cif_core.dic
dictionary named 'cif_core.dic' version 2.4.2 from
2011-04-26.

'_exptl_absorpt_correction_type' value 'Multi-scan'
changed to 'multi-scan' according to
/home/saulius/struct/CIF-dictionaries/cif_core.dic dictionary named
'cif_core.dic' version 2.4.2 from 2011-04-26.

Automatic conversion script
Id: cif_fix_values 1891 2012-01-12 08:04:46Z andrius 
;
_cod_original_cell_volume 4525.8(17)
_cod_original_sg_symbol_H-M P-3
_cod_database_code 4081969

loop_
_symmetry_equiv_pos_as_xyz
'x, y, z'
'-y, x-y, z'
'-x+y, -x, z'
'-x, -y, -z'
'y, -x+y, -z'
'x-y, x, -z'

loop_
_atom_site_label
_atom_site_type_symbol
_atom_site_fract_x
_atom_site_fract_y
_atom_site_fract_z
_atom_site_U_iso_or_equiv
_atom_site_adp_type
_atom_site_occupancy
_atom_site_symmetry_multiplicity
_atom_site_calc_flag
_atom_site_refinement_flags
B1 B 0.07998(8) 0.71020(8) 0.0385(2) 0.0240(4) Uani 1 1 d .
O1 O 0.03980(5) 0.66599(5) -0.08614(12) 0.0266(3) Uani 1 1 d .
O2 O -0.06697(5) 0.61698(5) -0.03579(13) 0.0297(3) Uani 1 1 d .
N1 N 0.01740(6) 0.68631(6) 0.12659(14) 0.0239(3) Uani 1 1 d .
N2 N 0.12864(6) 0.69238(6) 0.11369(14) 0.0237(3) Uani 1 1 d .
C1 C -0.01211(7) 0.65087(7) 0.00029(18) 0.0248(3) Uani 1 1 d .
C2 C -0.00905(7) 0.68294(8) 0.27343(17) 0.0256(3) Uani 1 1 d .
C3 C 0.00881(8) 0.73911(8) 0.35518(18) 0.0304(4) Uani 1 1 d .
C4 C -0.01753(9) 0.73499(10) 0.4981(2) 0.0392(4) Uani 1 1 d .
H4 H -0.0061 0.7728 0.5529 0.047 Uiso 1 1 calc R
C5 C -0.05975(9) 0.67764(10) 0.5624(2) 0.0428(5) Uani 1 1 d .
H5 H -0.0777 0.6758 0.6596 0.051 Uiso 1 1 calc R
C6 C -0.07547(9) 0.62273(9) 0.4830(2) 0.0381(4) Uani 1 1 d .
H6 H -0.1040 0.5830 0.5277 0.046 Uiso 1 1 calc R
C7 C -0.05060(7) 0.62394(8) 0.33920(19) 0.0295(4) Uani 1 1 d .
C8 C 0.05689(9) 0.80276(8) 0.2949(2) 0.0394(4) Uani 1 1 d .
H8A H 0.0678 0.8347 0.3745 0.059 Uiso 1 1 calc R
H8B H 0.0393 0.8134 0.2068 0.059 Uiso 1 1 calc R
H8C H 0.0950 0.8018 0.2640 0.059 Uiso 1 1 calc R
C9 C -0.06736(8) 0.56186(8) 0.2650(2) 0.0338(4) Uani 1 1 d .
H9A H -0.0819 0.5287 0.3429 0.051 Uiso 1 1 calc R
H9B H -0.0300 0.5656 0.2136 0.051 Uiso 1 1 calc R
H9C H -0.1012 0.5508 0.1903 0.051 Uiso 1 1 calc R
C10 C 0.12856(7) 0.78114(7) -0.01412(18) 0.0255(3) Uani 1 1 d .
C11 C 0.18682(7) 0.79427(7) 0.02894(18) 0.0267(3) Uani 1 1 d .
H11 H 0.2240 0.8340 0.0131 0.032 Uiso 1 1 calc R
C12 C 0.18620(7) 0.74026(7) 0.10304(17) 0.0249(3) Uani 1 1 d .
C13 C 0.11671(8) 0.82484(8) -0.11614(18) 0.0292(4) Uani 1 1 d .
C14 C 0.14106(10) 0.82196(10) -0.2755(2) 0.0421(4) Uani 1 1 d .
H14A H 0.1865 0.8369 -0.2705 0.063 Uiso 1 1 calc R
H14B H 0.1337 0.8490 -0.3453 0.063 Uiso 1 1 calc R
H14C H 0.1186 0.7782 -0.3126 0.063 Uiso 1 1 calc R
C15 C 0.15334(9) 0.89333(8) -0.0583(2) 0.0376(4) Uani 1 1 d .
H15A H 0.1372 0.8959 0.0422 0.056 Uiso 1 1 calc R
H15B H 0.1478 0.9210 -0.1297 0.056 Uiso 1 1 calc R
H15C H 0.1984 0.9068 -0.0504 0.056 Uiso 1 1 calc R
C16 C 0.04645(8) 0.80361(9) -0.1281(2) 0.0343(4) Uani 1 1 d .
H16A H 0.0234 0.7604 -0.1685 0.052 Uiso 1 1 calc R
H16B H 0.0408 0.8321 -0.1967 0.052 Uiso 1 1 calc R
H16C H 0.0300 0.8047 -0.0270 0.052 Uiso 1 1 calc R
C17 C 0.24845(7) 0.74489(8) 0.14926(19) 0.0295(4) Uani 1 1 d .
C18 C 0.28036(9) 0.79970(8) 0.2638(2) 0.0396(4) Uani 1 1 d .
H18A H 0.2860 0.8386 0.2169 0.059 Uiso 1 1 calc R
H18B H 0.3217 0.8056 0.2927 0.059 Uiso 1 1 calc R
H18C H 0.2537 0.7898 0.3546 0.059 Uiso 1 1 calc R
C19 C 0.28876(9) 0.76173(10) 0.0036(2) 0.0463(5) Uani 1 1 d .
H19A H 0.2665 0.7286 -0.0729 0.069 Uiso 1 1 calc R
H19B H 0.3296 0.7650 0.0273 0.069 Uiso 1 1 calc R
H19C H 0.2958 0.8023 -0.0363 0.069 Uiso 1 1 calc R
C20 C 0.24454(8) 0.68564(8) 0.2191(2) 0.0366(4) Uani 1 1 d .
H20A H 0.2186 0.6740 0.3117 0.055 Uiso 1 1 calc R
H20B H 0.2872 0.6942 0.2448 0.055 Uiso 1 1 calc R
H20C H 0.2253 0.6508 0.1457 0.055 Uiso 1 1 calc R
C21 C 0.10762(7) 0.63129(7) 0.18229(19) 0.0261(3) Uani 1 1 d .
C22 C 0.09620(7) 0.58085(8) 0.0857(2) 0.0311(4) Uani 1 1 d .
C23 C 0.07228(8) 0.52125(8) 0.1510(2) 0.0391(4) Uani 1 1 d .
H23 H 0.0640 0.4862 0.0884 0.047 Uiso 1 1 calc R
C24 C 0.06039(8) 0.51237(9) 0.3055(2) 0.0431(5) Uani 1 1 d .
H24 H 0.0437 0.4713 0.3481 0.052 Uiso 1 1 calc R
C25 C 0.07253(8) 0.56274(9) 0.3982(2) 0.0383(4) Uani 1 1 d .
H25 H 0.0645 0.5559 0.5044 0.046 Uiso 1 1 calc R
C26 C 0.09640(7) 0.62357(8) 0.33936(19) 0.0298(4) Uani 1 1 d .
C27 C 0.11185(9) 0.59038(9) -0.0812(2) 0.0375(4) Uani 1 1 d .
H27A H 0.1083 0.5517 -0.1242 0.056 Uiso 1 1 calc R
H27B H 0.1552 0.6255 -0.0947 0.056 Uiso 1 1 calc R
H27C H 0.0823 0.6002 -0.1335 0.056 Uiso 1 1 calc R
C28 C 0.11107(9) 0.67782(9) 0.44459(19) 0.0357(4) Uani 1 1 d .
H28A H 0.0785 0.6637 0.5239 0.054 Uiso 1 1 calc R
H28B H 0.1118 0.7125 0.3865 0.054 Uiso 1 1 calc R
H28C H 0.1525 0.6926 0.4920 0.054 Uiso 1 1 calc R

loop_
_atom_site_aniso_label
_atom_site_aniso_U_11
_atom_site_aniso_U_22
_atom_site_aniso_U_33
_atom_site_aniso_U_23
_atom_site_aniso_U_13
_atom_site_aniso_U_12
B1 0.0223(8) 0.0236(8) 0.0240(9) -0.0016(7) -0.0012(6) 0.0099(7)
O1 0.0221(5) 0.0280(6) 0.0269(6) -0.0028(4) -0.0006(4) 0.0103(5)
O2 0.0208(5) 0.0283(6) 0.0372(7) -0.0043(5) -0.0046(5) 0.0101(5)
N1 0.0203(6) 0.0224(6) 0.0262(7) -0.0012(5) -0.0010(5) 0.0086(5)
N2 0.0205(6) 0.0204(6) 0.0268(7) -0.0016(5) -0.0002(5) 0.0077(5)
C1 0.0225(7) 0.0222(7) 0.0297(8) 0.0004(6) -0.0013(6) 0.0112(6)
C2 0.0241(7) 0.0311(8) 0.0236(8) 0.0002(6) -0.0016(6) 0.0152(7)
C3 0.0308(8) 0.0351(9) 0.0259(8) -0.0020(7) -0.0047(6) 0.0170(7)
C4 0.0457(11) 0.0473(11) 0.0279(9) -0.0059(8) -0.0040(8) 0.0256(9)
C5 0.0439(11) 0.0613(13) 0.0249(9) 0.0032(8) 0.0050(8) 0.0276(10)
C6 0.0327(9) 0.0450(10) 0.0335(10) 0.0106(8) 0.0050(7) 0.0170(8)
C7 0.0224(7) 0.0336(9) 0.0312(9) 0.0051(7) -0.0006(6) 0.0132(7)
C8 0.0484(11) 0.0316(9) 0.0323(9) -0.0072(7) -0.0024(8) 0.0157(8)
C9 0.0274(8) 0.0287(8) 0.0412(10) 0.0067(7) 0.0005(7) 0.0109(7)
C10 0.0246(7) 0.0251(8) 0.0246(8) -0.0017(6) 0.0004(6) 0.0107(6)
C11 0.0230(7) 0.0202(7) 0.0306(8) 0.0006(6) 0.0002(6) 0.0060(6)
C12 0.0227(7) 0.0242(7) 0.0247(8) -0.0041(6) -0.0010(6) 0.0093(6)
C13 0.0277(8) 0.0268(8) 0.0292(8) 0.0048(6) 0.0001(6) 0.0106(7)
C14 0.0442(11) 0.0493(11) 0.0320(10) 0.0089(8) 0.0049(8) 0.0229(9)
C15 0.0344(9) 0.0266(8) 0.0488(11) 0.0036(7) -0.0055(8) 0.0130(7)
C16 0.0309(9) 0.0374(9) 0.0332(9) 0.0034(7) -0.0051(7) 0.0159(8)
C17 0.0201(7) 0.0262(8) 0.0389(9) -0.0009(7) -0.0025(6) 0.0091(6)
C18 0.0320(9) 0.0289(9) 0.0502(11) -0.0034(8) -0.0150(8) 0.0094(7)
C19 0.0298(9) 0.0548(12) 0.0544(12) 0.0085(10) 0.0078(8) 0.0214(9)
C20 0.0241(8) 0.0293(9) 0.0562(12) -0.0002(8) -0.0043(8) 0.0131(7)
C21 0.0176(7) 0.0212(7) 0.0374(9) 0.0014(6) -0.0018(6) 0.0082(6)
C22 0.0234(8) 0.0255(8) 0.0432(10) -0.0017(7) -0.0020(7) 0.0113(7)
C23 0.0280(9) 0.0228(8) 0.0644(13) -0.0022(8) -0.0020(8) 0.0111(7)
C24 0.0295(9) 0.0297(9) 0.0677(14) 0.0173(9) 0.0039(9) 0.0131(7)
C25 0.0294(9) 0.0397(10) 0.0446(11) 0.0157(8) 0.0047(8) 0.0164(8)
C26 0.0218(7) 0.0317(8) 0.0358(9) 0.0052(7) 0.0003(6) 0.0133(7)
C27 0.0358(9) 0.0329(9) 0.0441(10) -0.0096(8) -0.0013(8) 0.0175(8)
C28 0.0360(9) 0.0451(10) 0.0283(9) 0.0012(7) -0.0019(7) 0.0219(8)

loop_
_atom_type_symbol
_atom_type_description
_atom_type_scat_dispersion_real
_atom_type_scat_dispersion_imag
_atom_type_scat_source
C C 0.0033 0.0016 'International Tables Vol C Tables 4.2.6.8 and 6.1.1.4'
H H 0.0000 0.0000 'International Tables Vol C Tables 4.2.6.8 and 6.1.1.4'
B B 0.0013 0.0007 'International Tables Vol C Tables 4.2.6.8 and 6.1.1.4'
N N 0.0061 0.0033 'International Tables Vol C Tables 4.2.6.8 and 6.1.1.4'
O O 0.0106 0.0060 'International Tables Vol C Tables 4.2.6.8 and 6.1.1.4'

loop_
_geom_angle_atom_site_label_1
_geom_angle_atom_site_label_2
_geom_angle_atom_site_label_3
_geom_angle
O1 B1 N1 85.79(11)
O1 B1 N2 114.33(12)
N1 B1 N2 114.84(12)
O1 B1 C10 115.49(13)
N1 B1 C10 127.65(14)
N2 B1 C10 99.46(12)
C1 O1 B1 88.49(11)
C1 N1 C2 128.04(13)
C1 N1 B1 86.63(11)
C2 N1 B1 144.02(13)
C12 N2 C21 128.44(13)
C12 N2 B1 109.89(12)
C21 N2 B1 121.67(12)
O2 C1 O1 126.91(14)
O2 C1 N1 134.07(15)
O1 C1 N1 98.98(12)
C7 C2 C3 120.07(14)
C7 C2 N1 120.31(14)
C3 C2 N1 119.57(14)
C4 C3 C2 118.83(16)
C4 C3 C8 119.18(16)
C2 C3 C8 121.95(15)
C5 C4 C3 121.83(18)
C5 C4 H4 119.1
C3 C4 H4 119.1
C4 C5 C6 118.78(17)
C4 C5 H5 120.6
C6 C5 H5 120.6
C5 C6 C7 121.91(17)
C5 C6 H6 119.0
C7 C6 H6 119.0
C6 C7 C2 118.50(16)
C6 C7 C9 118.27(15)
C2 C7 C9 123.17(15)
C3 C8 H8A 109.5
C3 C8 H8B 109.5
H8A C8 H8B 109.5
C3 C8 H8C 109.5
H8A C8 H8C 109.5
H8B C8 H8C 109.5
C7 C9 H9A 109.5
C7 C9 H9B 109.5
H9A C9 H9B 109.5
C7 C9 H9C 109.5
H9A C9 H9C 109.5
H9B C9 H9C 109.5
C11 C10 C13 123.02(14)
C11 C10 B1 107.40(13)
C13 C10 B1 128.91(13)
C10 C11 C12 112.13(14)
C10 C11 H11 123.9
C12 C11 H11 123.9
N2 C12 C11 111.09(13)
N2 C12 C17 129.40(14)
C11 C12 C17 119.44(13)
C10 C13 C16 112.10(13)
C10 C13 C15 110.83(13)
C16 C13 C15 109.64(14)
C10 C13 C14 106.86(14)
C16 C13 C14 108.43(14)
C15 C13 C14 108.87(14)
C13 C14 H14A 109.5
C13 C14 H14B 109.5
H14A C14 H14B 109.5
C13 C14 H14C 109.5
H14A C14 H14C 109.5
H14B C14 H14C 109.5
C13 C15 H15A 109.5
C13 C15 H15B 109.5
H15A C15 H15B 109.5
C13 C15 H15C 109.5
H15A C15 H15C 109.5
H15B C15 H15C 109.5
C13 C16 H16A 109.5
C13 C16 H16B 109.5
H16A C16 H16B 109.5
C13 C16 H16C 109.5
H16A C16 H16C 109.5
H16B C16 H16C 109.5
C12 C17 C20 116.68(13)
C12 C17 C18 106.96(13)
C20 C17 C18 108.99(14)
C12 C17 C19 106.23(14)
C20 C17 C19 108.37(15)
C18 C17 C19 109.45(15)
C17 C18 H18A 109.5
C17 C18 H18B 109.5
H18A C18 H18B 109.5
C17 C18 H18C 109.5
H18A C18 H18C 109.5
H18B C18 H18C 109.5
C17 C19 H19A 109.5
C17 C19 H19B 109.5
H19A C19 H19B 109.5
C17 C19 H19C 109.5
H19A C19 H19C 109.5
H19B C19 H19C 109.5
C17 C20 H20A 109.5
C17 C20 H20B 109.5
H20A C20 H20B 109.5
C17 C20 H20C 109.5
H20A C20 H20C 109.5
H20B C20 H20C 109.5
C26 C21 C22 122.51(15)
C26 C21 N2 119.63(14)
C22 C21 N2 117.78(14)
C23 C22 C21 117.63(17)
C23 C22 C27 120.30(16)
C21 C22 C27 122.00(15)
C24 C23 C22 120.91(17)
C24 C23 H23 119.5
C22 C23 H23 119.5
C25 C24 C23 120.37(17)
C25 C24 H24 119.8
C23 C24 H24 119.8
C24 C25 C26 121.35(18)
C24 C25 H25 119.3
C26 C25 H25 119.3
C25 C26 C21 117.22(16)
C25 C26 C28 119.91(16)
C21 C26 C28 122.84(15)
C22 C27 H27A 109.5
C22 C27 H27B 109.5
H27A C27 H27B 109.5
C22 C27 H27C 109.5
H27A C27 H27C 109.5
H27B C27 H27C 109.5
C26 C28 H28A 109.5
C26 C28 H28B 109.5
H28A C28 H28B 109.5
C26 C28 H28C 109.5
H28A C28 H28C 109.5
H28B C28 H28C 109.5

loop_
_geom_bond_atom_site_label_1
_geom_bond_atom_site_label_2
_geom_bond_distance
B1 O1 1.505(2)
B1 N1 1.543(2)
B1 N2 1.597(2)
B1 C10 1.601(2)
O1 C1 1.3598(18)
O2 C1 1.2119(18)
N1 C1 1.368(2)
N1 C2 1.425(2)
N2 C12 1.3058(19)
N2 C21 1.4434(19)
C2 C7 1.405(2)
C2 C3 1.409(2)
C3 C4 1.390(2)
C3 C8 1.499(2)
C4 C5 1.377(3)
C4 H4 0.9500
C5 C6 1.384(3)
C5 H5 0.9500
C6 C7 1.394(2)
C6 H6 0.9500
C7 C9 1.505(2)
C8 H8A 0.9800
C8 H8B 0.9800
C8 H8C 0.9800
C9 H9A 0.9800
C9 H9B 0.9800
C9 H9C 0.9800
C10 C11 1.346(2)
C10 C13 1.526(2)
C11 C12 1.463(2)
C11 H11 0.9500
C12 C17 1.521(2)
C13 C16 1.527(2)
C13 C15 1.535(2)
C13 C14 1.535(2)
C14 H14A 0.9800
C14 H14B 0.9800
C14 H14C 0.9800
C15 H15A 0.9800
C15 H15B 0.9800
C15 H15C 0.9800
C16 H16A 0.9800
C16 H16B 0.9800
C16 H16C 0.9800
C17 C20 1.529(2)
C17 C18 1.538(2)
C17 C19 1.539(3)
C18 H18A 0.9800
C18 H18B 0.9800
C18 H18C 0.9800
C19 H19A 0.9800
C19 H19B 0.9800
C19 H19C 0.9800
C20 H20A 0.9800
C20 H20B 0.9800
C20 H20C 0.9800
C21 C26 1.400(2)
C21 C22 1.403(2)
C22 C23 1.391(2)
C22 C27 1.502(3)
C23 C24 1.381(3)
C23 H23 0.9500
C24 C25 1.377(3)
C24 H24 0.9500
C25 C26 1.394(2)
C25 H25 0.9500
C26 C28 1.503(2)
C27 H27A 0.9800
C27 H27B 0.9800
C27 H27C 0.9800
C28 H28A 0.9800
C28 H28B 0.9800
C28 H28C 0.9800

loop_
_geom_torsion_atom_site_label_1
_geom_torsion_atom_site_label_2
_geom_torsion_atom_site_label_3
_geom_torsion_atom_site_label_4
_geom_torsion
N1 B1 O1 C1 2.40(11)
N2 B1 O1 C1 117.80(13)
C10 B1 O1 C1 -127.66(14)
O1 B1 N1 C1 -2.38(11)
N2 B1 N1 C1 -117.29(13)
C10 B1 N1 C1 116.84(17)
O1 B1 N1 C2 163.5(2)
N2 B1 N1 C2 48.6(3)
C10 B1 N1 C2 -77.3(3)
O1 B1 N2 C12 123.51(14)
N1 B1 N2 C12 -139.58(13)
C10 B1 N2 C12 -0.15(15)
O1 B1 N2 C21 -57.11(18)
N1 B1 N2 C21 39.81(19)
C10 B1 N2 C21 179.23(13)
B1 O1 C1 O2 175.15(17)
B1 O1 C1 N1 -2.73(12)
C2 N1 C1 O2 15.5(3)
B1 N1 C1 O2 -174.98(19)
C2 N1 C1 O1 -166.84(14)
B1 N1 C1 O1 2.66(12)
C1 N1 C2 C7 41.7(2)
B1 N1 C2 C7 -120.3(2)
C1 N1 C2 C3 -140.97(16)
B1 N1 C2 C3 57.1(3)
C7 C2 C3 C4 -2.8(2)
N1 C2 C3 C4 179.86(15)
C7 C2 C3 C8 175.08(16)
N1 C2 C3 C8 -2.3(2)
C2 C3 C4 C5 0.9(3)
C8 C3 C4 C5 -177.00(18)
C3 C4 C5 C6 0.9(3)
C4 C5 C6 C7 -1.0(3)
C5 C6 C7 C2 -0.8(3)
C5 C6 C7 C9 176.51(16)
C3 C2 C7 C6 2.7(2)
N1 C2 C7 C6 -179.95(14)
C3 C2 C7 C9 -174.45(15)
N1 C2 C7 C9 2.9(2)
O1 B1 C10 C11 -123.73(15)
N1 B1 C10 C11 130.90(16)
N2 B1 C10 C11 -0.89(16)
O1 B1 C10 C13 47.0(2)
N1 B1 C10 C13 -58.4(2)
N2 B1 C10 C13 169.82(15)
C13 C10 C11 C12 -169.80(14)
B1 C10 C11 C12 1.59(18)
C21 N2 C12 C11 -178.25(14)
B1 N2 C12 C11 1.07(17)
C21 N2 C12 C17 4.6(3)
B1 N2 C12 C17 -176.08(15)
C10 C11 C12 N2 -1.78(19)
C10 C11 C12 C17 175.69(14)
C11 C10 C13 C16 -171.62(15)
B1 C10 C13 C16 19.0(2)
C11 C10 C13 C15 -48.8(2)
B1 C10 C13 C15 141.82(16)
C11 C10 C13 C14 69.72(19)
B1 C10 C13 C14 -99.69(18)
N2 C12 C17 C20 -0.2(2)
C11 C12 C17 C20 -177.14(15)
N2 C12 C17 C18 -122.46(18)
C11 C12 C17 C18 60.59(18)
N2 C12 C17 C19 120.72(18)
C11 C12 C17 C19 -56.24(19)
C12 N2 C21 C26 84.4(2)
B1 N2 C21 C26 -94.82(17)
C12 N2 C21 C22 -98.71(19)
B1 N2 C21 C22 82.03(18)
C26 C21 C22 C23 0.6(2)
N2 C21 C22 C23 -176.17(14)
C26 C21 C22 C27 -176.50(15)
N2 C21 C22 C27 6.8(2)
C21 C22 C23 C24 -0.1(2)
C27 C22 C23 C24 177.04(16)
C22 C23 C24 C25 -0.5(3)
C23 C24 C25 C26 0.6(3)
C24 C25 C26 C21 -0.1(2)
C24 C25 C26 C28 -178.03(16)
C22 C21 C26 C25 -0.5(2)
N2 C21 C26 C25 176.22(14)
C22 C21 C26 C28 177.36(15)
N2 C21 C26 C28 -5.9(2)

loop_
_platon_squeeze_void_nr
_platon_squeeze_void_average_x
_platon_squeeze_void_average_y
_platon_squeeze_void_average_z
_platon_squeeze_void_volume
_platon_squeeze_void_count_electrons
_platon_squeeze_void_content
1 0.000 0.000 -0.029 569 75 ' '
2 0.333 0.667 -0.351 313 53 ' '
3 0.667 0.333 0.350 313 52 ' '
